data_7013174
loop_
_publ_author_name
'Berry, John F.'
'Albert Cotton, F.'
'Murillo, Carlos A.'

_publ_section_title
;
 Making connections with molecular wires: extending tri-nickel chains
 with axial cyanide, dicyanamide, and phenylacetylide ligands
;
_journal_coden_ASTM DTARAF
_journal_issue 15
_journal_name_full 'Dalton Transactions'
_journal_page_first 3015
_journal_page_last 3021
_journal_paper_doi 10.1039/b305258c
_journal_year 2003
_chemical_formula_moiety Ni3(C10H8N3)4(C8H5)2,(CH3OH)0.3
_chemical_formula_sum 'C56.3 H43.2 N12 Ni3 O0.3'
_chemical_formula_weight 1068.76
_chemical_name_common Ni3(dpa)4(CCPh)2,0.3methanol
_space_group_IT_number 5
_symmetry_cell_setting monoclinic
_symmetry_space_group_name_Hall 'C 2y'
_symmetry_space_group_name_H-M 'C 1 2 1'
_atom_sites_solution_hydrogens geom
_atom_sites_solution_primary direct
_atom_sites_solution_secondary difmap
_audit_creation_method SHELXL-97
_cell_angle_alpha 90.00
_cell_angle_beta 92.435(2)
_cell_angle_gamma 90.00
_cell_formula_units_Z 8
_cell_length_a 37.149(3)
_cell_length_b 15.8661(12)
_cell_length_c 17.1491(14)
_cell_measurement_reflns_used 4713
_cell_measurement_temperature 293(2)
_cell_measurement_theta_max 55
_cell_measurement_theta_min 4.4
_cell_volume 10098.7(14)
_computing_cell_refinement SAINT
_computing_data_collection SMART
_computing_data_reduction SAINT
_computing_structure_refinement 'SHELXL-97 (Sheldrick, 1997)'
_computing_structure_solution 'SHELXS-97 (Sheldrick, 1990)'
_diffrn_ambient_temperature 293(2)
_diffrn_measured_fraction_theta_full 0.975
_diffrn_measured_fraction_theta_max 0.975
_diffrn_measurement_device_type 'Bruker SMART 1000'
_diffrn_measurement_method \w-scan
_diffrn_radiation_monochromator graphite
_diffrn_radiation_source 'normal-focus sealed tube'
_diffrn_radiation_type MoK\a
_diffrn_radiation_wavelength 0.71073
_diffrn_reflns_av_R_equivalents 0.0283
_diffrn_reflns_av_sigmaI/netI 0.0647
_diffrn_reflns_limit_h_max 43
_diffrn_reflns_limit_h_min -43
_diffrn_reflns_limit_k_max 18
_diffrn_reflns_limit_k_min -8
_diffrn_reflns_limit_l_max 20
_diffrn_reflns_limit_l_min -7
_diffrn_reflns_number 16101
_diffrn_reflns_theta_full 25.00
_diffrn_reflns_theta_max 25.00
_diffrn_reflns_theta_min 1.65
_diffrn_standards_number 0
_exptl_absorpt_coefficient_mu 1.159
_exptl_absorpt_correction_T_max 0.8621
_exptl_absorpt_correction_T_min 0.7381
_exptl_absorpt_correction_type multi-scan
_exptl_crystal_colour 'dark purple'
_exptl_crystal_density_diffrn 1.406
_exptl_crystal_density_meas ?
_exptl_crystal_density_method .
_exptl_crystal_description plate
_exptl_crystal_F_000 4411
_exptl_crystal_size_max 0.28
_exptl_crystal_size_mid 0.22
_exptl_crystal_size_min 0.13
_refine_diff_density_max 0.730
_refine_diff_density_min -0.322
_refine_diff_density_rms 0.074
_refine_ls_abs_structure_details 'Flack H D (1983), Acta Cryst. A39, 876-881'
_refine_ls_abs_structure_Flack 0.612(17)
_refine_ls_extinction_method none
_refine_ls_goodness_of_fit_ref 1.022
_refine_ls_hydrogen_treatment noref
_refine_ls_matrix_type full
_refine_ls_number_parameters 1266
_refine_ls_number_reflns 11952
_refine_ls_number_restraints 52
_refine_ls_restrained_S_all 1.022
_refine_ls_R_factor_all 0.0700
_refine_ls_R_factor_gt 0.0465
_refine_ls_shift/su_max 0.001
_refine_ls_shift/su_mean 0.000
_refine_ls_structure_factor_coef Fsqd
_refine_ls_weighting_details 'calc w=1/[\s^2^(Fo^2^)+(0.0608P)^2^+0.0000P] where P=(Fo^2^+2Fc^2^)/3'
_refine_ls_weighting_scheme calc
_refine_ls_wR_factor_gt 0.1047
_refine_ls_wR_factor_ref 0.1164
_reflns_number_gt 9267
_reflns_number_total 11952
_reflns_threshold_expression I>2sigma(I)
_cod_data_source_file b305258c.txt
_cod_data_source_block Compound_5
_cod_depositor_comments
;
The following automatic conversions were performed:
'_symmetry_cell_setting' value 'Monoclinic' changed to 'monoclinic'
according to '/home/adriana/struct/CIF-dictionaries/cif_core.dic'
dictionary named 'cif_core.dic' version 2.4.1 from 2010-06-29.

Automatic conversion script
Id: cif_fix_enum 1555 2011-01-17 13:19:09Z saulius 
;
_cod_original_cell_volume 10098.8(14)
_cod_original_sg_symbol_H-M C2
_cod_original_formula_sum 'C56.30 H43.20 N12 Ni3 O0.30'
_cod_database_code 7013174

loop_
_symmetry_equiv_pos_as_xyz
'x, y, z'
'-x, y, -z'
'x+1/2, y+1/2, z'
'-x+1/2, y+1/2, -z'

loop_
_atom_site_label
_atom_site_type_symbol
_atom_site_fract_x
_atom_site_fract_y
_atom_site_fract_z
_atom_site_U_iso_or_equiv
_atom_site_adp_type
_atom_site_occupancy
_atom_site_symmetry_multiplicity
_atom_site_calc_flag
_atom_site_refinement_flags
_atom_site_disorder_assembly
_atom_site_disorder_group
Ni1 Ni 0.77337(2) 0.36513(6) 0.41538(4) 0.0307(2) Uani 1 1 d . . .
Ni2 Ni 0.74928(2) 0.36639(6) 0.27844(4) 0.02807(19) Uani 1 1 d . A .
Ni3 Ni 0.72443(2) 0.36824(7) 0.14233(5) 0.0400(2) Uani 1 1 d . . .
Ni4 Ni 0.52037(2) 0.13222(6) 0.63997(4) 0.0349(2) Uani 1 1 d . . .
Ni5 Ni 0.5000 0.13396(8) 0.5000 0.0279(3) Uani 1 2 d S . .
Ni6 Ni 0.5000 0.62170(8) 0.0000 0.0291(3) Uani 1 2 d S . .
Ni7 Ni 0.47845(2) 0.62025(7) 0.13285(4) 0.0372(2) Uani 1 1 d . . .
N1 N 0.74001(15) 0.2585(4) 0.4192(3) 0.0340(14) Uani 1 1 d . . .
N2 N 0.73942(16) 0.2505(4) 0.2848(3) 0.0343(14) Uani 1 1 d . . .
N3 N 0.73825(17) 0.2401(4) 0.1504(3) 0.0425(16) Uani 1 1 d . A .
N4 N 0.81263(15) 0.2910(3) 0.3659(3) 0.0267(13) Uani 1 1 d . . .
N5 N 0.79599(15) 0.3427(3) 0.2429(3) 0.0303(14) Uani 1 1 d . . .
N6 N 0.77855(15) 0.3933(4) 0.1211(3) 0.0333(14) Uani 1 1 d . A .
N7 N 0.80209(15) 0.4694(4) 0.3734(3) 0.0329(14) Uani 1 1 d . . .
N8 N 0.75977(16) 0.4826(3) 0.2723(3) 0.0314(13) Uani 1 1 d . . .
N9 N 0.71856(16) 0.4977(4) 0.1687(3) 0.0411(16) Uani 1 1 d . A .
N10 N 0.72853(15) 0.4428(4) 0.4311(3) 0.0353(14) Uani 1 1 d . . .
N11 N 0.70300(15) 0.3916(4) 0.3143(3) 0.0353(14) Uani 1 1 d . . .
N12 N 0.67658(16) 0.3424(4) 0.1989(4) 0.0411(16) Uani 1 1 d . A .
N13 N 0.43418(15) 0.1886(4) 0.4086(3) 0.0328(14) Uani 1 1 d . . .
N14 N 0.45130(15) 0.1343(4) 0.5289(3) 0.0350(14) Uani 1 1 d . . .
N15 N 0.46794(16) 0.0845(4) 0.6516(3) 0.0372(15) Uani 1 1 d . B .
N16 N 0.53841(16) 0.0114(4) 0.6104(3) 0.0381(15) Uani 1 1 d . B .
N17 N 0.5000 0.0143(5) 0.5000 0.0311(19) Uani 1 2 d S . .
N18 N 0.49793(16) 0.2533(4) 0.6351(3) 0.0343(14) Uani 1 1 d . B .
N19 N 0.5000 0.2528(5) 0.5000 0.0279(19) Uani 1 2 d S . .
N21 N 0.53186(15) 0.5798(4) 0.1568(3) 0.0352(14) Uani 1 1 d . . .
N22 N 0.53413(15) 0.5377(3) 0.0299(3) 0.0318(14) Uani 1 1 d . . .
N23 N 0.56901(17) 0.6633(4) -0.0719(3) 0.0392(15) Uani 1 1 d . . .
N24 N 0.49678(18) 0.7460(4) 0.1271(3) 0.0421(16) Uani 1 1 d . . .
N25 N 0.53339(16) 0.7062(3) 0.0292(3) 0.0307(14) Uani 1 1 d . . .
N26 N 0.53746(16) 0.4978(4) -0.1003(3) 0.0409(15) Uani 1 1 d . . .
C7 C 0.4623(2) 0.6175(6) 0.2417(4) 0.0473(19) Uani 1 1 d . . .
C8 C 0.4556(2) 0.6019(6) 0.3077(4) 0.056(2) Uani 1 1 d . . .
C11 C 0.72904(18) 0.2162(5) 0.3548(4) 0.0356(17) Uani 1 1 d . A .
C12 C 0.70616(19) 0.1460(5) 0.3597(4) 0.0445(19) Uani 1 1 d . . .
H12A H 0.6978 0.1184 0.3146 0.053 Uiso 1 1 calc R A .
C13 C 0.6962(2) 0.1185(5) 0.4321(4) 0.0512(19) Uani 1 1 d . A .
H13A H 0.6820 0.0706 0.4361 0.061 Uiso 1 1 calc R . .
C14 C 0.7074(2) 0.1630(6) 0.4995(5) 0.052(2) Uani 1 1 d . . .
H14A H 0.7007 0.1464 0.5488 0.062 Uiso 1 1 calc R A .
C15 C 0.7286(2) 0.2315(5) 0.4891(4) 0.044(2) Uani 1 1 d . A .
H15A H 0.7359 0.2621 0.5332 0.052 Uiso 1 1 calc R . .
C31 C 0.74329(19) 0.2005(5) 0.2197(4) 0.0362(18) Uani 1 1 d . A .
C32 C 0.7552(2) 0.1163(5) 0.2233(4) 0.0455(19) Uani 1 1 d . . .
H32A H 0.7591 0.0895 0.2711 0.055 Uiso 1 1 calc R A .
C33 C 0.7608(2) 0.0746(6) 0.1553(5) 0.063(2) Uani 1 1 d . A .
H33A H 0.7682 0.0186 0.1571 0.075 Uiso 1 1 calc R . .
C34 C 0.7559(3) 0.1141(6) 0.0839(5) 0.068(3) Uani 1 1 d . . .
H34A H 0.7599 0.0858 0.0375 0.082 Uiso 1 1 calc R A .
C35 C 0.7450(2) 0.1962(6) 0.0838(4) 0.053(2) Uani 1 1 d . A .
H35A H 0.7420 0.2239 0.0362 0.064 Uiso 1 1 calc R . .
C41 C 0.81905(19) 0.2939(4) 0.2885(4) 0.0328(17) Uani 1 1 d . A .
C42 C 0.84749(19) 0.2461(5) 0.2588(4) 0.0379(18) Uani 1 1 d . . .
H42A H 0.8520 0.2477 0.2059 0.045 Uiso 1 1 calc R A .
C43 C 0.8686(2) 0.1968(5) 0.3093(4) 0.0434(19) Uani 1 1 d . A .
H43A H 0.8876 0.1655 0.2906 0.052 Uiso 1 1 calc R . .
C44 C 0.8613(2) 0.1944(5) 0.3876(4) 0.0373(17) Uani 1 1 d . . .
H44A H 0.8751 0.1613 0.4221 0.045 Uiso 1 1 calc R A .
C45 C 0.83347(19) 0.2415(4) 0.4133(4) 0.0331(17) Uani 1 1 d . A .
H45A H 0.8286 0.2394 0.4660 0.040 Uiso 1 1 calc R . .
C61 C 0.80581(19) 0.3775(4) 0.1746(3) 0.0342(16) Uani 1 1 d . A .
C62 C 0.8408(2) 0.4032(5) 0.1600(4) 0.0405(18) Uani 1 1 d . . .
H62A H 0.8591 0.3941 0.1977 0.049 Uiso 1 1 calc R A .
C63 C 0.8487(2) 0.4415(5) 0.0917(4) 0.052(2) Uani 1 1 d . A .
H63A H 0.8723 0.4570 0.0823 0.063 Uiso 1 1 calc R . .
C64 C 0.8214(2) 0.4568(6) 0.0366(4) 0.056(2) Uani 1 1 d . . .
H64A H 0.8261 0.4822 -0.0107 0.067 Uiso 1 1 calc R A .
C65 C 0.7865(3) 0.4330(5) 0.0539(4) 0.054(2) Uani 1 1 d . A .
H65A H 0.7679 0.4449 0.0178 0.064 Uiso 1 1 calc R . .
C71 C 0.79082(19) 0.5112(4) 0.3099(4) 0.0341(16) Uani 1 1 d . A .
C72 C 0.8122(2) 0.5756(5) 0.2784(4) 0.047(2) Uani 1 1 d . . .
H72A H 0.8042 0.6049 0.2339 0.056 Uiso 1 1 calc R A .
C73 C 0.8449(2) 0.5941(5) 0.3148(4) 0.055(2) Uani 1 1 d . A .
H73A H 0.8596 0.6352 0.2942 0.066 Uiso 1 1 calc R . .
C74 C 0.8559(2) 0.5523(5) 0.3809(5) 0.051(2) Uani 1 1 d . . .
H74A H 0.8775 0.5661 0.4075 0.061 Uiso 1 1 calc R A .
C75 C 0.8341(2) 0.4888(5) 0.4072(4) 0.0387(18) Uani 1 1 d . A .
H75A H 0.8421 0.4580 0.4507 0.046 Uiso 1 1 calc R . .
C80 C 0.4443(2) 0.5808(5) 0.3842(4) 0.044(2) Uani 1 1 d . . .
C81 C 0.4548(2) 0.6278(7) 0.4505(4) 0.057(2) Uani 1 1 d . . .
H81A H 0.4706 0.6729 0.4463 0.068 Uiso 1 1 calc R . .
C82 C 0.4416(2) 0.6066(6) 0.5229(4) 0.056(2) Uani 1 1 d . . .
H82A H 0.4495 0.6359 0.5673 0.067 Uiso 1 1 calc R . .
C83 C 0.4170(2) 0.5428(6) 0.5289(5) 0.060(3) Uani 1 1 d . . .
H83A H 0.4074 0.5317 0.5770 0.072 Uiso 1 1 calc R . .
C84 C 0.4060(3) 0.4947(6) 0.4652(5) 0.063(2) Uani 1 1 d . . .
H84A H 0.3894 0.4515 0.4702 0.076 Uiso 1 1 calc R . .
C85 C 0.4205(2) 0.5124(6) 0.3929(4) 0.054(2) Uani 1 1 d . . .
H85A H 0.4143 0.4786 0.3501 0.064 Uiso 1 1 calc R . .
C91 C 0.7374(2) 0.5347(5) 0.2283(4) 0.0388(18) Uani 1 1 d . A .
C92 C 0.7319(2) 0.6194(6) 0.2461(4) 0.057(2) Uani 1 1 d . . .
H92A H 0.7442 0.6437 0.2888 0.069 Uiso 1 1 calc R A .
C93 C 0.7085(3) 0.6666(6) 0.2009(6) 0.084(3) Uani 1 1 d . A .
H93A H 0.7057 0.7238 0.2109 0.101 Uiso 1 1 calc R . .
C94 C 0.6888(3) 0.6282(7) 0.1396(6) 0.084(3) Uani 1 1 d . . .
H94A H 0.6722 0.6589 0.1090 0.101 Uiso 1 1 calc R A .
C95 C 0.6944(2) 0.5443(6) 0.1255(5) 0.060(2) Uani 1 1 d . A .
H95A H 0.6811 0.5183 0.0849 0.072 Uiso 1 1 calc R . .
C101 C 0.7010(2) 0.4453(5) 0.3782(4) 0.0392(18) Uani 1 1 d . A .
C102 C 0.6733(2) 0.5047(6) 0.3863(5) 0.060(2) Uani 1 1 d . . .
H10A H 0.6542 0.5075 0.3496 0.072 Uiso 1 1 calc R A .
C103 C 0.6747(3) 0.5584(6) 0.4490(5) 0.073(3) Uani 1 1 d . A .
H10B H 0.6567 0.5982 0.4551 0.088 Uiso 1 1 calc R . .
C104 C 0.7033(3) 0.5527(6) 0.5028(5) 0.064(3) Uani 1 1 d . . .
H10C H 0.7046 0.5882 0.5460 0.077 Uiso 1 1 calc R A .
C105 C 0.7293(2) 0.4947(5) 0.4919(4) 0.050(2) Uani 1 1 d . A .
H10D H 0.7485 0.4911 0.5284 0.060 Uiso 1 1 calc R . .
C121 C 0.67271(18) 0.3593(5) 0.2757(4) 0.0368(16) Uani 1 1 d . A .
C122 C 0.6409(2) 0.3413(6) 0.3110(5) 0.057(2) Uani 1 1 d . . .
H12B H 0.6386 0.3546 0.3634 0.068 Uiso 1 1 calc R A .
C123 C 0.6130(2) 0.3045(7) 0.2702(6) 0.073(3) Uani 1 1 d . A .
H12C H 0.5915 0.2926 0.2940 0.087 Uiso 1 1 calc R . .
C124 C 0.6174(3) 0.2847(7) 0.1911(6) 0.078(3) Uani 1 1 d . . .
H12D H 0.5990 0.2584 0.1618 0.094 Uiso 1 1 calc R A .
C125 C 0.6489(2) 0.3048(6) 0.1582(5) 0.059(2) Uani 1 1 d . A .
H12E H 0.6516 0.2923 0.1058 0.071 Uiso 1 1 calc R . .
C131 C 0.4271(2) 0.1802(4) 0.4841(4) 0.0334(17) Uani 1 1 d . B .
C132 C 0.3970(2) 0.2214(5) 0.5141(5) 0.051(2) Uani 1 1 d . . .
H13B H 0.3916 0.2148 0.5662 0.061 Uiso 1 1 calc R B .
C133 C 0.3760(2) 0.2705(6) 0.4665(6) 0.063(2) Uani 1 1 d . B .
H13C H 0.3560 0.2972 0.4860 0.075 Uiso 1 1 calc R . .
C134 C 0.3839(2) 0.2813(5) 0.3902(5) 0.056(2) Uani 1 1 d . . .
H13D H 0.3698 0.3160 0.3575 0.067 Uiso 1 1 calc R B .
C135 C 0.4132(2) 0.2395(5) 0.3628(5) 0.047(2) Uani 1 1 d . B .
H13E H 0.4188 0.2465 0.3109 0.057 Uiso 1 1 calc R . .
C151 C 0.4418(2) 0.0939(4) 0.5962(4) 0.0370(18) Uani 1 1 d . B .
C152 C 0.4072(2) 0.0604(5) 0.6060(5) 0.052(2) Uani 1 1 d . . .
H15B H 0.3894 0.0649 0.5664 0.063 Uiso 1 1 calc R B .
C153 C 0.4000(3) 0.0206(6) 0.6753(5) 0.070(3) Uani 1 1 d . B .
H15C H 0.3772 -0.0007 0.6835 0.084 Uiso 1 1 calc R . .
C154 C 0.4270(3) 0.0129(6) 0.7317(5) 0.074(3) Uani 1 1 d . . .
H15D H 0.4226 -0.0132 0.7790 0.088 Uiso 1 1 calc R B .
C155 C 0.4607(3) 0.0442(5) 0.7177(4) 0.057(2) Uani 1 1 d . B .
H15E H 0.4791 0.0370 0.7555 0.068 Uiso 1 1 calc R . .
C161 C 0.5256(2) -0.0285(5) 0.5452(4) 0.0367(17) Uani 1 1 d . B .
C162 C 0.5393(2) -0.1075(5) 0.5265(5) 0.056(2) Uani 1 1 d . . .
H16A H 0.5310 -0.1342 0.4809 0.067 Uiso 1 1 calc R B .
C163 C 0.5645(2) -0.1459(5) 0.5738(5) 0.068(3) Uani 1 1 d . B .
H16B H 0.5733 -0.1989 0.5612 0.082 Uiso 1 1 calc R . .
C164 C 0.5769(2) -0.1058(5) 0.6404(5) 0.061(2) Uani 1 1 d . . .
H16C H 0.5938 -0.1312 0.6744 0.073 Uiso 1 1 calc R B .
C165 C 0.5638(2) -0.0281(5) 0.6554(4) 0.048(2) Uani 1 1 d . B .
H16D H 0.5729 -0.0001 0.6996 0.058 Uiso 1 1 calc R . .
C181 C 0.49219(18) 0.2965(4) 0.5677(4) 0.0312(16) Uani 1 1 d . B .
C182 C 0.4775(2) 0.3776(5) 0.5700(4) 0.047(2) Uani 1 1 d . . .
H18A H 0.4721 0.4062 0.5236 0.056 Uiso 1 1 calc R B .
C183 C 0.4709(2) 0.4151(5) 0.6396(4) 0.053(2) Uani 1 1 d . B .
H18B H 0.4621 0.4699 0.6410 0.064 Uiso 1 1 calc R . .
C184 C 0.4774(2) 0.3706(6) 0.7078(4) 0.058(2) Uani 1 1 d . . .
H18C H 0.4735 0.3951 0.7560 0.069 Uiso 1 1 calc R B .
C185 C 0.4899(2) 0.2893(5) 0.7028(4) 0.0417(19) Uani 1 1 d . B .
H18D H 0.4929 0.2580 0.7485 0.050 Uiso 1 1 calc R . .
C211 C 0.5504(2) 0.5426(4) 0.1009(4) 0.0379(17) Uani 1 1 d . . .
C212 C 0.5872(2) 0.5187(5) 0.1183(4) 0.047(2) Uani 1 1 d . . .
H21B H 0.6004 0.4927 0.0803 0.056 Uiso 1 1 calc R . .
C213 C 0.6026(2) 0.5339(6) 0.1897(5) 0.061(2) Uani 1 1 d . . .
H21C H 0.6263 0.5175 0.2007 0.073 Uiso 1 1 calc R . .
C214 C 0.5830(2) 0.5747(6) 0.2476(4) 0.055(2) Uani 1 1 d . . .
H21D H 0.5932 0.5870 0.2967 0.066 Uiso 1 1 calc R . .
C215 C 0.5480(2) 0.5951(5) 0.2268(4) 0.047(2) Uani 1 1 d . . .
H21E H 0.5344 0.6214 0.2641 0.057 Uiso 1 1 calc R . .
C231 C 0.5663(2) 0.7080(4) -0.0027(4) 0.0379(18) Uani 1 1 d . . .
C232 C 0.5976(2) 0.7459(5) 0.0311(4) 0.046(2) Uani 1 1 d . . .
H23B H 0.5964 0.7787 0.0759 0.055 Uiso 1 1 calc R . .
C233 C 0.6305(2) 0.7335(6) -0.0038(5) 0.054(2) Uani 1 1 d . . .
H23C H 0.6511 0.7597 0.0172 0.065 Uiso 1 1 calc R . .
C234 C 0.6329(2) 0.6836(6) -0.0684(4) 0.056(2) Uani 1 1 d . . .
H23D H 0.6550 0.6719 -0.0895 0.067 Uiso 1 1 calc R . .
C235 C 0.6013(2) 0.6513(5) -0.1008(4) 0.046(2) Uani 1 1 d . . .
H23E H 0.6027 0.6190 -0.1458 0.055 Uiso 1 1 calc R . .
C241 C 0.5219(2) 0.7702(5) 0.0779(4) 0.0368(18) Uani 1 1 d . . .
C242 C 0.5316(2) 0.8554(5) 0.0707(4) 0.050(2) Uani 1 1 d . . .
H24B H 0.5492 0.8715 0.0368 0.060 Uiso 1 1 calc R . .
C243 C 0.5147(3) 0.9140(5) 0.1145(5) 0.065(3) Uani 1 1 d . . .
H24C H 0.5212 0.9704 0.1111 0.078 Uiso 1 1 calc R . .
C244 C 0.4884(3) 0.8908(6) 0.1633(5) 0.078(3) Uani 1 1 d . . .
H24D H 0.4766 0.9307 0.1926 0.094 Uiso 1 1 calc R . .
C245 C 0.4800(3) 0.8070(6) 0.1678(4) 0.057(2) Uani 1 1 d . . .
H24E H 0.4618 0.7909 0.2005 0.068 Uiso 1 1 calc R . .
C261 C 0.5425(2) 0.4774(5) -0.0237(4) 0.0401(18) Uani 1 1 d . . .
C262 C 0.5544(2) 0.3963(6) -0.0019(5) 0.060(2) Uani 1 1 d . . .
H26A H 0.5579 0.3827 0.0507 0.072 Uiso 1 1 calc R . .
C263 C 0.5609(3) 0.3375(6) -0.0577(6) 0.077(3) Uani 1 1 d . . .
H26B H 0.5686 0.2836 -0.0435 0.093 Uiso 1 1 calc R . .
C264 C 0.5558(3) 0.3587(7) -0.1351(6) 0.077(3) Uani 1 1 d . . .
H26C H 0.5607 0.3200 -0.1740 0.092 Uiso 1 1 calc R . .
C265 C 0.5436(2) 0.4372(6) -0.1537(5) 0.057(2) Uani 1 1 d . . .
H26D H 0.5392 0.4500 -0.2061 0.068 Uiso 1 1 calc R . .
C1 C 0.79305(16) 0.3659(5) 0.5255(3) 0.0321(15) Uani 1 1 d D . .
C2 C 0.8053(2) 0.3671(5) 0.5911(4) 0.0475(19) Uani 1 1 d D . .
C20 C 0.82036(19) 0.3687(6) 0.6708(4) 0.0431(18) Uani 1 1 d D . .
C21 C 0.8048(3) 0.4193(6) 0.7277(4) 0.059(2) Uani 1 1 d D . .
H21A H 0.7841 0.4498 0.7145 0.071 Uiso 1 1 calc R . .
C22 C 0.8196(3) 0.4247(7) 0.8020(5) 0.073(3) Uani 1 1 d D . .
H22A H 0.8092 0.4596 0.8382 0.087 Uiso 1 1 calc R . .
C23 C 0.8501(3) 0.3784(6) 0.8235(4) 0.067(3) Uani 1 1 d D . .
H23A H 0.8601 0.3818 0.8741 0.080 Uiso 1 1 calc R . .
C24 C 0.8654(2) 0.3279(6) 0.7700(5) 0.069(3) Uani 1 1 d D . .
H24A H 0.8860 0.2972 0.7837 0.082 Uiso 1 1 calc R . .
C25 C 0.8500(2) 0.3223(6) 0.6939(5) 0.061(2) Uani 1 1 d D . .
H25A H 0.8601 0.2861 0.6583 0.074 Uiso 1 1 calc R . .
C3 C 0.7044(5) 0.3785(8) 0.0341(6) 0.024(3) Uiso 0.57 1 d PD A 1
C4 C 0.6923(5) 0.3777(14) -0.0329(7) 0.047(6) Uiso 0.57 1 d PD A 1
C40 C 0.6832(5) 0.3915(12) -0.1152(7) 0.052(5) Uiso 0.57 1 d PD A 1
C401 C 0.6544(6) 0.4486(14) -0.1349(10) 0.088(7) Uiso 0.57 1 d PD A 1
H40A H 0.6407 0.4716 -0.0960 0.106 Uiso 0.57 1 calc PR A 1
C402 C 0.6472(5) 0.4688(13) -0.2119(9) 0.075(6) Uiso 0.57 1 d PD A 1
H40B H 0.6276 0.5031 -0.2252 0.090 Uiso 0.57 1 calc PR A 1
C403 C 0.6688(5) 0.4390(12) -0.2707(9) 0.071(5) Uiso 0.57 1 d PD A 1
H40C H 0.6650 0.4595 -0.3212 0.085 Uiso 0.57 1 calc PR A 1
C404 C 0.6952(6) 0.3812(16) -0.2570(10) 0.103(8) Uiso 0.57 1 d PD A 1
H40D H 0.7081 0.3577 -0.2970 0.124 Uiso 0.57 1 calc PR A 1
C405 C 0.7022(7) 0.358(2) -0.1745(10) 0.129(11) Uiso 0.57 1 d PD A 1
H40E H 0.7203 0.3193 -0.1622 0.155 Uiso 0.57 1 calc PR A 1
C3' C 0.7056(10) 0.360(2) 0.0299(11) 0.058 Uiso 0.43 1 d PD A 2
C4' C 0.7008(7) 0.372(2) -0.0398(9) 0.052(8) Uiso 0.43 1 d PD A 2
C40' C 0.6931(6) 0.3823(16) -0.1221(8) 0.050(7) Uiso 0.43 1 d PD A 2
C41' C 0.6626(6) 0.4290(15) -0.1519(10) 0.055(6) Uiso 0.43 1 d PD A 2
H41A H 0.6456 0.4478 -0.1178 0.066 Uiso 0.43 1 calc PR A 2
C42' C 0.6582(7) 0.4466(19) -0.2305(11) 0.088(9) Uiso 0.43 1 d PD A 2
H42B H 0.6385 0.4780 -0.2492 0.106 Uiso 0.43 1 calc PR A 2
C43' C 0.6837(6) 0.4165(14) -0.2823(10) 0.061(6) Uiso 0.43 1 d PD A 2
H43B H 0.6836 0.4366 -0.3332 0.073 Uiso 0.43 1 calc PR A 2
C44' C 0.7086(5) 0.3578(13) -0.2577(8) 0.050 Uiso 0.43 1 d PD A 2
H44B H 0.7217 0.3277 -0.2933 0.060 Uiso 0.43 1 calc PR A 2
C45' C 0.7140(6) 0.3438(14) -0.1748(8) 0.050 Uiso 0.43 1 d PD A 2
H45B H 0.7322 0.3076 -0.1570 0.060 Uiso 0.43 1 calc PR A 2
C5 C 0.5414(3) 0.1316(9) 0.7495(6) 0.031(3) Uiso 0.69 1 d P B 1
C6 C 0.5598(3) 0.1276(8) 0.8080(5) 0.043(2) Uiso 0.69 1 d P B 1
C60 C 0.5824(3) 0.1248(9) 0.8845(6) 0.053(3) Uiso 0.69 1 d P B 1
C601 C 0.6159(3) 0.1693(8) 0.8853(7) 0.063(3) Uiso 0.69 1 d P B 1
H60A H 0.6233 0.1970 0.8409 0.075 Uiso 0.69 1 calc PR B 1
C602 C 0.6370(4) 0.1700(9) 0.9541(7) 0.075(4) Uiso 0.69 1 d P B 1
H60B H 0.6591 0.1977 0.9573 0.090 Uiso 0.69 1 calc PR B 1
C603 C 0.6231(4) 0.1252(10) 1.0216(7) 0.076(4) Uiso 0.69 1 d P B 1
H60C H 0.6364 0.1265 1.0688 0.091 Uiso 0.69 1 calc PR B 1
C604 C 0.5926(5) 0.0834(11) 1.0177(8) 0.077(4) Uiso 0.69 1 d P B 1
H60D H 0.5864 0.0555 1.0629 0.092 Uiso 0.69 1 calc PR B 1
C605 C 0.5667(5) 0.0754(11) 0.9493(8) 0.069(5) Uiso 0.69 1 d P B 1
H60E H 0.5451 0.0456 0.9473 0.083 Uiso 0.69 1 calc PR B 1
C5' C 0.5291(8) 0.130(2) 0.7577(16) 0.050 Uiso 0.31 1 d P B -2
C6' C 0.5352(8) 0.131(2) 0.8243(16) 0.067(8) Uiso 0.31 1 d P B -2
C60' C 0.5407(5) 0.1314(12) 0.9135(6) 0.053 Uiso 0.31 1 d PG B -2
C61' C 0.5725(4) 0.0985(13) 0.9464(9) 0.029(7) Uiso 0.31 1 d PG B -2
H61A H 0.5897 0.0762 0.9145 0.034 Uiso 0.31 1 calc PR B -2
C62' C 0.5786(4) 0.0990(15) 1.0269(9) 0.093(14) Uiso 0.31 1 d PG B -2
H62B H 0.5999 0.0770 1.0489 0.111 Uiso 0.31 1 calc PR B -2
C63' C 0.5528(5) 0.1323(13) 1.0746(6) 0.063 Uiso 0.31 1 d PG B -2
H63B H 0.5568 0.1326 1.1285 0.076 Uiso 0.31 1 calc PR B -2
C64' C 0.5209(4) 0.1652(11) 1.0417(8) 0.046 Uiso 0.31 1 d PG B -2
H64B H 0.5037 0.1875 1.0736 0.055 Uiso 0.31 1 calc PR B -2
C65' C 0.5149(4) 0.1647(12) 0.9612(8) 0.067 Uiso 0.31 1 d PG B -2
H65B H 0.4936 0.1867 0.9392 0.080 Uiso 0.31 1 calc PR B -2
C1S C 0.4619(5) 0.8099(11) 0.6728(8) 0.081(6) Uani 0.60 1 d P . .
H1SA H 0.4565 0.7929 0.7248 0.097 Uiso 0.60 1 calc PR . .
H1SB H 0.4398 0.8182 0.6427 0.097 Uiso 0.60 1 calc PR . .
H1SC H 0.4753 0.8617 0.6748 0.097 Uiso 0.60 1 calc PR . .
O1S O 0.4813(3) 0.7501(6) 0.6394(5) 0.054(2) Uani 0.60 1 d P . .
H1SD H 0.5008 0.7454 0.6633 0.065 Uiso 0.60 1 calc PR . .

loop_
_atom_site_aniso_label
_atom_site_aniso_U_11
_atom_site_aniso_U_22
_atom_site_aniso_U_33
_atom_site_aniso_U_23
_atom_site_aniso_U_13
_atom_site_aniso_U_12
Ni1 0.0326(5) 0.0296(5) 0.0299(4) 0.0013(4) 0.0005(3) 0.0027(5)
Ni2 0.0292(4) 0.0226(4) 0.0323(4) 0.0020(4) -0.0013(3) 0.0003(4)
Ni3 0.0421(5) 0.0408(6) 0.0360(5) 0.0048(5) -0.0094(4) -0.0025(5)
Ni4 0.0467(6) 0.0280(5) 0.0291(4) 0.0005(4) -0.0078(4) 0.0001(5)
Ni5 0.0323(7) 0.0211(7) 0.0300(6) 0.000 -0.0034(4) 0.000
Ni6 0.0418(7) 0.0217(6) 0.0237(5) 0.000 0.0016(4) 0.000
Ni7 0.0450(5) 0.0413(6) 0.0254(4) 0.0047(4) 0.0029(3) 0.0057(5)
N1 0.031(3) 0.040(4) 0.031(3) 0.003(3) -0.001(2) 0.006(3)
N2 0.033(4) 0.029(3) 0.041(3) 0.007(3) 0.002(3) -0.001(3)
N3 0.043(4) 0.041(4) 0.043(4) -0.008(3) -0.005(3) -0.007(3)
N4 0.033(3) 0.019(3) 0.028(3) -0.001(2) 0.001(2) 0.003(2)
N5 0.034(3) 0.029(3) 0.028(3) -0.001(2) -0.003(2) 0.004(3)
N6 0.042(4) 0.030(3) 0.028(3) 0.001(2) -0.002(2) 0.000(3)
N7 0.034(4) 0.031(3) 0.033(3) -0.008(3) -0.002(2) -0.001(3)
N8 0.039(4) 0.022(3) 0.034(3) 0.003(2) 0.004(2) 0.000(3)
N9 0.038(4) 0.036(4) 0.049(4) 0.016(3) -0.001(3) 0.002(3)
N10 0.037(4) 0.035(4) 0.034(3) 0.004(3) -0.001(3) 0.003(3)
N11 0.028(3) 0.039(4) 0.038(3) 0.004(3) -0.002(2) 0.005(3)
N12 0.034(4) 0.030(4) 0.058(4) 0.003(3) -0.011(3) -0.003(3)
N13 0.031(3) 0.023(3) 0.044(3) 0.004(3) -0.013(3) -0.005(3)
N14 0.039(3) 0.034(4) 0.032(3) -0.002(3) -0.002(2) -0.005(3)
N15 0.048(4) 0.030(3) 0.034(3) 0.002(3) -0.001(3) 0.002(3)
N16 0.042(4) 0.026(3) 0.044(3) 0.002(3) -0.008(3) -0.006(3)
N17 0.042(5) 0.023(5) 0.028(4) 0.000 -0.001(4) 0.000
N18 0.042(4) 0.026(3) 0.034(3) -0.005(3) -0.006(3) 0.001(3)
N19 0.031(5) 0.021(4) 0.031(4) 0.000 -0.013(3) 0.000
N21 0.034(4) 0.040(4) 0.032(3) 0.011(3) 0.005(2) 0.002(3)
N22 0.032(4) 0.022(3) 0.042(3) -0.001(3) 0.004(3) 0.002(3)
N23 0.049(4) 0.040(4) 0.028(3) 0.001(3) -0.002(3) -0.008(3)
N24 0.061(4) 0.038(4) 0.026(3) -0.007(3) -0.009(3) 0.004(3)
N25 0.041(4) 0.027(3) 0.023(3) 0.003(2) -0.002(2) -0.004(3)
N26 0.044(4) 0.040(4) 0.039(3) -0.016(3) 0.010(3) -0.003(3)
C7 0.049(5) 0.057(5) 0.035(4) 0.006(4) -0.002(3) 0.003(5)
C8 0.046(5) 0.083(7) 0.038(4) 0.014(4) -0.005(3) 0.022(5)
C11 0.029(4) 0.030(4) 0.047(4) 0.008(3) 0.005(3) 0.006(3)
C12 0.038(4) 0.041(5) 0.054(4) 0.003(4) 0.004(3) -0.005(4)
C13 0.045(5) 0.034(4) 0.075(5) 0.017(4) 0.000(4) -0.004(4)
C14 0.042(5) 0.062(6) 0.052(5) 0.017(4) 0.010(4) -0.006(4)
C15 0.047(5) 0.042(5) 0.043(4) 0.000(4) 0.009(4) -0.002(4)
C31 0.032(4) 0.030(4) 0.046(4) 0.000(3) -0.008(3) -0.007(3)
C32 0.059(5) 0.032(4) 0.046(4) -0.011(4) 0.004(3) 0.006(4)
C33 0.071(7) 0.037(5) 0.081(7) -0.014(5) 0.007(5) 0.005(5)
C34 0.088(7) 0.054(6) 0.065(5) -0.024(5) 0.012(5) -0.007(6)
C35 0.068(6) 0.056(6) 0.035(4) -0.011(4) 0.003(4) -0.012(5)
C41 0.040(4) 0.022(4) 0.035(4) -0.008(3) -0.007(3) -0.006(3)
C42 0.040(5) 0.042(5) 0.032(4) -0.007(3) 0.007(3) 0.008(4)
C43 0.034(4) 0.044(5) 0.052(5) -0.009(4) 0.004(3) 0.007(4)
C44 0.040(5) 0.031(4) 0.040(4) 0.007(3) -0.006(3) 0.006(4)
C45 0.040(5) 0.031(4) 0.028(4) 0.006(3) 0.000(3) -0.003(3)
C61 0.050(5) 0.025(4) 0.027(3) -0.002(3) -0.002(3) 0.005(4)
C62 0.039(5) 0.045(5) 0.038(4) -0.004(3) 0.001(3) -0.008(4)
C63 0.051(5) 0.050(5) 0.057(5) 0.007(4) 0.016(4) -0.012(4)
C64 0.072(7) 0.061(6) 0.035(4) 0.013(4) 0.009(4) -0.016(5)
C65 0.076(7) 0.048(5) 0.036(4) 0.000(4) -0.010(4) -0.002(5)
C71 0.037(4) 0.027(4) 0.038(4) -0.007(3) 0.002(3) -0.004(3)
C72 0.060(5) 0.037(5) 0.043(4) 0.002(3) -0.003(4) -0.017(4)
C73 0.057(6) 0.053(6) 0.056(5) -0.004(4) 0.016(4) -0.025(4)
C74 0.041(5) 0.057(6) 0.055(5) -0.024(4) 0.008(4) -0.006(4)
C75 0.041(5) 0.037(4) 0.038(4) -0.014(3) 0.006(3) 0.000(4)
C80 0.038(5) 0.060(5) 0.035(4) 0.010(4) 0.006(3) 0.012(4)
C81 0.046(5) 0.076(6) 0.048(4) 0.007(5) -0.005(3) 0.004(5)
C82 0.066(6) 0.065(7) 0.035(4) -0.004(4) -0.007(4) -0.006(5)
C83 0.066(6) 0.078(7) 0.038(5) 0.013(4) 0.006(4) 0.019(6)
C84 0.076(7) 0.051(6) 0.064(6) 0.020(5) 0.011(5) -0.001(5)
C85 0.054(6) 0.062(6) 0.044(5) -0.004(4) 0.002(4) 0.005(5)
C91 0.040(5) 0.028(4) 0.049(4) 0.010(3) 0.001(3) -0.001(4)
C92 0.066(6) 0.032(4) 0.072(5) 0.006(4) -0.007(4) 0.005(5)
C93 0.093(8) 0.040(6) 0.118(9) 0.017(6) -0.006(7) 0.024(6)
C94 0.072(7) 0.063(7) 0.116(8) 0.026(7) -0.026(6) 0.025(6)
C95 0.057(6) 0.060(6) 0.063(5) 0.021(5) -0.009(4) 0.011(5)
C101 0.043(5) 0.033(4) 0.043(4) 0.004(3) 0.010(3) 0.005(4)
C102 0.047(5) 0.072(7) 0.060(5) -0.003(5) 0.003(4) 0.017(5)
C103 0.068(7) 0.070(7) 0.082(7) -0.023(5) -0.002(5) 0.035(6)
C104 0.073(7) 0.060(6) 0.058(5) -0.022(4) -0.005(5) 0.022(5)
C105 0.049(5) 0.050(5) 0.050(5) -0.012(4) -0.002(4) 0.012(4)
C121 0.032(4) 0.033(4) 0.045(4) 0.004(4) 0.000(3) 0.011(4)
C122 0.038(5) 0.061(6) 0.070(5) 0.003(4) -0.008(4) -0.008(4)
C123 0.035(5) 0.092(8) 0.092(7) 0.015(6) 0.004(5) -0.011(5)
C124 0.048(6) 0.095(9) 0.091(8) -0.003(6) -0.019(5) -0.018(6)
C125 0.044(5) 0.059(6) 0.073(6) -0.004(5) -0.014(4) -0.006(5)
C131 0.042(5) 0.014(4) 0.043(4) -0.008(3) -0.003(3) -0.005(3)
C132 0.048(5) 0.041(5) 0.062(5) -0.005(4) -0.006(4) 0.002(4)
C133 0.051(6) 0.049(6) 0.088(7) -0.005(5) -0.007(5) 0.015(5)
C134 0.057(6) 0.027(4) 0.082(6) 0.007(4) -0.020(5) 0.002(4)
C135 0.049(5) 0.034(5) 0.058(5) 0.005(4) -0.019(4) -0.006(4)
C151 0.050(5) 0.023(4) 0.038(4) -0.005(3) 0.004(3) -0.005(3)
C152 0.051(5) 0.052(6) 0.054(5) -0.008(4) 0.007(4) -0.010(4)
C153 0.074(7) 0.077(7) 0.062(6) 0.001(5) 0.023(5) -0.031(6)
C154 0.104(9) 0.074(7) 0.045(5) 0.021(5) 0.013(5) -0.020(6)
C155 0.078(7) 0.052(6) 0.041(5) 0.010(4) 0.000(4) -0.011(5)
C161 0.040(5) 0.028(4) 0.042(4) 0.000(3) -0.005(3) 0.002(4)
C162 0.058(6) 0.040(5) 0.068(5) -0.019(4) -0.015(4) 0.003(4)
C163 0.079(7) 0.031(5) 0.091(6) -0.005(5) -0.032(5) 0.024(5)
C164 0.059(6) 0.035(5) 0.086(6) 0.010(4) -0.026(5) 0.007(4)
C165 0.052(5) 0.038(5) 0.052(5) 0.005(4) -0.023(4) 0.004(4)
C181 0.028(4) 0.023(4) 0.042(4) -0.001(3) -0.005(3) -0.001(3)
C182 0.060(5) 0.039(5) 0.042(4) 0.006(4) -0.001(3) 0.014(4)
C183 0.077(7) 0.029(5) 0.054(5) -0.014(4) 0.003(4) 0.013(4)
C184 0.061(5) 0.070(6) 0.041(4) -0.017(5) -0.001(3) 0.010(6)
C185 0.049(5) 0.038(5) 0.037(4) -0.003(3) -0.007(3) 0.006(4)
C211 0.053(5) 0.025(4) 0.036(4) 0.006(3) 0.009(3) -0.001(4)
C212 0.050(5) 0.048(5) 0.043(4) 0.007(4) 0.012(4) 0.007(4)
C213 0.042(5) 0.088(7) 0.052(5) 0.023(5) -0.003(4) 0.007(5)
C214 0.048(5) 0.076(6) 0.041(4) 0.011(4) 0.001(4) -0.001(5)
C215 0.055(5) 0.054(5) 0.033(4) 0.014(3) -0.001(3) 0.001(4)
C231 0.061(5) 0.028(4) 0.023(3) 0.012(3) -0.008(3) -0.011(4)
C232 0.062(6) 0.039(5) 0.035(4) 0.008(3) -0.014(4) -0.014(4)
C233 0.046(5) 0.065(6) 0.050(5) 0.024(4) -0.017(4) -0.018(5)
C234 0.049(5) 0.082(7) 0.035(4) 0.024(4) -0.001(4) -0.007(5)
C235 0.039(4) 0.073(6) 0.027(3) 0.007(3) 0.007(3) -0.001(4)
C241 0.056(5) 0.032(4) 0.022(3) -0.002(3) -0.008(3) -0.002(4)
C242 0.075(6) 0.031(5) 0.044(4) -0.010(4) -0.010(4) -0.008(4)
C243 0.104(9) 0.030(5) 0.058(6) -0.011(4) -0.016(5) -0.002(5)
C244 0.112(9) 0.054(7) 0.068(6) -0.034(5) -0.006(6) 0.021(6)
C245 0.068(6) 0.062(6) 0.041(5) -0.025(4) -0.008(4) 0.014(5)
C261 0.045(5) 0.023(4) 0.052(5) -0.003(3) 0.006(3) -0.002(4)
C262 0.065(6) 0.049(6) 0.067(5) -0.002(4) -0.001(4) 0.016(5)
C263 0.088(8) 0.053(6) 0.089(7) -0.024(5) -0.011(6) 0.029(6)
C264 0.077(7) 0.057(7) 0.096(7) -0.049(6) 0.000(5) 0.006(6)
C265 0.051(6) 0.060(6) 0.058(5) -0.020(5) 0.002(4) 0.004(5)
C1 0.032(4) 0.043(4) 0.020(3) -0.004(3) -0.011(2) 0.005(4)
C2 0.050(5) 0.035(4) 0.057(5) -0.003(4) 0.005(4) 0.003(4)
C20 0.044(4) 0.043(5) 0.042(4) 0.010(4) -0.011(3) 0.003(4)
C21 0.074(7) 0.058(6) 0.044(5) -0.007(4) -0.010(4) 0.004(5)
C22 0.098(8) 0.083(7) 0.037(5) -0.001(5) -0.006(5) 0.017(6)
C23 0.090(7) 0.071(7) 0.038(4) -0.002(5) -0.014(4) 0.009(6)
C24 0.062(6) 0.073(7) 0.069(6) 0.019(5) -0.013(5) 0.009(5)
C25 0.062(6) 0.062(6) 0.059(5) 0.006(4) -0.013(4) 0.008(5)
C1S 0.125(17) 0.077(13) 0.039(9) 0.002(8) -0.007(9) -0.001(12)
O1S 0.058(7) 0.062(7) 0.041(5) -0.011(5) -0.005(4) 0.004(5)

loop_
_atom_type_symbol
_atom_type_description
_atom_type_scat_dispersion_real
_atom_type_scat_dispersion_imag
_atom_type_scat_source
C C 0.0033 0.0016 'International Tables Vol C Tables 4.2.6.8 and 6.1.1.4'
H H 0.0000 0.0000 'International Tables Vol C Tables 4.2.6.8 and 6.1.1.4'
N N 0.0061 0.0033 'International Tables Vol C Tables 4.2.6.8 and 6.1.1.4'
O O 0.0106 0.0060 'International Tables Vol C Tables 4.2.6.8 and 6.1.1.4'
Ni Ni 0.3393 1.1124 'International Tables Vol C Tables 4.2.6.8 and 6.1.1.4'

loop_
_geom_angle_atom_site_label_1
_geom_angle_atom_site_label_2
_geom_angle_atom_site_label_3
_geom_angle
_geom_angle_site_symmetry_1
_geom_angle_site_symmetry_3
_geom_angle_publ_flag
C1 Ni1 N4 98.9(2) . . ?
C1 Ni1 N10 97.8(2) . . ?
N4 Ni1 N10 163.3(2) . . ?
C1 Ni1 N1 99.7(3) . . ?
N4 Ni1 N1 89.0(2) . . ?
N10 Ni1 N1 89.8(2) . . ?
C1 Ni1 N7 98.5(3) . . ?
N4 Ni1 N7 86.0(2) . . ?
N10 Ni1 N7 89.9(2) . . ?
N1 Ni1 N7 161.7(2) . . ?
C1 Ni1 Ni2 179.1(2) . . ?
N4 Ni1 Ni2 81.33(14) . . ?
N10 Ni1 Ni2 81.98(15) . . ?
N1 Ni1 Ni2 81.18(14) . . ?
N7 Ni1 Ni2 80.67(14) . . ?
N2 Ni2 N8 179.3(3) . . ?
N2 Ni2 N11 90.4(3) . . ?
N8 Ni2 N11 90.2(3) . . ?
N2 Ni2 N5 90.5(3) . . ?
N8 Ni2 N5 89.0(2) . . ?
N11 Ni2 N5 179.1(3) . . ?
N2 Ni2 Ni3 90.01(17) . . ?
N8 Ni2 Ni3 90.32(16) . . ?
N11 Ni2 Ni3 89.81(16) . . ?
N5 Ni2 Ni3 90.50(15) . . ?
N2 Ni2 Ni1 90.04(17) . . ?
N8 Ni2 Ni1 89.63(16) . . ?
N11 Ni2 Ni1 89.41(16) . . ?
N5 Ni2 Ni1 90.27(15) . . ?
Ni3 Ni2 Ni1 179.23(5) . . ?
C3 Ni3 C3' 8.8(11) . . ?
C3 Ni3 N6 98.4(6) . . ?
C3' Ni3 N6 98.2(10) . . ?
C3 Ni3 N3 102.9(4) . . ?
C3' Ni3 N3 94.1(9) . . ?
N6 Ni3 N3 87.8(2) . . ?
C3 Ni3 N12 99.1(6) . . ?
C3' Ni3 N12 99.3(10) . . ?
N6 Ni3 N12 162.5(2) . . ?
N3 Ni3 N12 89.4(2) . . ?
C3 Ni3 N9 94.7(4) . . ?
C3' Ni3 N9 103.6(9) . . ?
N6 Ni3 N9 87.8(2) . . ?
N3 Ni3 N9 162.3(2) . . ?
N12 Ni3 N9 89.6(2) . . ?
C3 Ni3 Ni2 175.9(4) . . ?
C3' Ni3 Ni2 175.1(9) . . ?
N6 Ni3 Ni2 81.01(14) . . ?
N3 Ni3 Ni2 81.15(16) . . ?
N12 Ni3 Ni2 81.44(16) . . ?
N9 Ni3 Ni2 81.22(15) . . ?
C5 Ni4 C5' 13.7(9) . . ?
C5 Ni4 N18 100.4(4) . . ?
C5' Ni4 N18 95.8(11) . . ?
C5 Ni4 N16 96.1(4) . . ?
C5' Ni4 N16 100.7(11) . . ?
N18 Ni4 N16 163.4(2) . . ?
C5 Ni4 N15 103.6(3) . . ?
C5' Ni4 N15 90.6(9) . . ?
N18 Ni4 N15 88.0(2) . . ?
N16 Ni4 N15 90.0(2) . . ?
C5 Ni4 N13 94.9(3) . 2_656 ?
C5' Ni4 N13 107.5(9) . 2_656 ?
N18 Ni4 N13 85.4(2) . 2_656 ?
N16 Ni4 N13 91.3(2) . 2_656 ?
N15 Ni4 N13 161.2(2) . 2_656 ?
C5 Ni4 Ni5 174.7(3) . . ?
C5' Ni4 Ni5 171.5(9) . . ?
N18 Ni4 Ni5 81.22(15) . . ?
N16 Ni4 Ni5 82.17(15) . . ?
N15 Ni4 Ni5 81.41(14) . . ?
N13 Ni4 Ni5 80.22(14) 2_656 . ?
N19 Ni5 N14 89.8(2) . 2_656 ?
N19 Ni5 N14 89.8(2) . . ?
N14 Ni5 N14 179.7(4) 2_656 . ?
N19 Ni5 N17 180.000(1) . . ?
N14 Ni5 N17 90.2(2) 2_656 . ?
N14 Ni5 N17 90.2(2) . . ?
N19 Ni5 Ni4 90.63(4) . 2_656 ?
N14 Ni5 Ni4 90.11(14) 2_656 2_656 ?
N14 Ni5 Ni4 89.89(14) . 2_656 ?
N17 Ni5 Ni4 89.37(4) . 2_656 ?
N19 Ni5 Ni4 90.64(4) . . ?
N14 Ni5 Ni4 89.89(14) 2_656 . ?
N14 Ni5 Ni4 90.11(14) . . ?
N17 Ni5 Ni4 89.36(4) . . ?
Ni4 Ni5 Ni4 178.73(7) 2_656 . ?
N25 Ni6 N25 89.0(3) 2_655 . ?
N25 Ni6 N22 90.2(2) 2_655 2_655 ?
N25 Ni6 N22 179.2(3) . 2_655 ?
N25 Ni6 N22 179.2(3) 2_655 . ?
N25 Ni6 N22 90.2(2) . . ?
N22 Ni6 N22 90.7(3) 2_655 . ?
N25 Ni6 Ni7 89.83(17) 2_655 2_655 ?
N25 Ni6 Ni7 90.94(17) . 2_655 ?
N22 Ni6 Ni7 89.02(17) 2_655 2_655 ?
N22 Ni6 Ni7 90.23(17) . 2_655 ?
N25 Ni6 Ni7 90.94(17) 2_655 . ?
N25 Ni6 Ni7 89.83(17) . . ?
N22 Ni6 Ni7 90.22(17) 2_655 . ?
N22 Ni6 Ni7 89.02(17) . . ?
Ni7 Ni6 Ni7 178.92(7) 2_655 . ?
C7 Ni7 N26 97.9(3) . 2_655 ?
C7 Ni7 N21 97.4(3) . . ?
N26 Ni7 N21 91.3(2) 2_655 . ?
C7 Ni7 N24 100.1(3) . . ?
N26 Ni7 N24 161.7(2) 2_655 . ?
N21 Ni7 N24 89.7(2) . . ?
C7 Ni7 N23 101.1(3) . 2_655 ?
N26 Ni7 N23 87.0(2) 2_655 2_655 ?
N21 Ni7 N23 161.5(2) . 2_655 ?
N24 Ni7 N23 86.3(2) . 2_655 ?
C7 Ni7 Ni6 178.3(2) . . ?
N26 Ni7 Ni6 82.01(15) 2_655 . ?
N21 Ni7 Ni6 80.92(14) . . ?
N24 Ni7 Ni6 80.13(16) . . ?
N23 Ni7 Ni6 80.58(16) 2_655 . ?
C11 N1 C15 118.3(6) . . ?
C11 N1 Ni1 122.4(5) . . ?
C15 N1 Ni1 119.3(5) . . ?
C31 N2 C11 121.0(6) . . ?
C31 N2 Ni2 119.2(5) . . ?
C11 N2 Ni2 119.7(5) . . ?
C31 N3 C35 118.3(7) . . ?
C31 N3 Ni3 122.2(5) . . ?
C35 N3 Ni3 119.3(5) . . ?
C45 N4 C41 119.2(6) . . ?
C45 N4 Ni1 118.5(4) . . ?
C41 N4 Ni1 122.3(4) . . ?
C61 N5 C41 122.4(6) . . ?
C61 N5 Ni2 118.6(4) . . ?
C41 N5 Ni2 118.9(5) . . ?
C65 N6 C61 118.4(7) . . ?
C65 N6 Ni3 118.8(5) . . ?
C61 N6 Ni3 122.7(4) . . ?
C71 N7 C75 119.0(6) . . ?
C71 N7 Ni1 121.7(4) . . ?
C75 N7 Ni1 119.0(5) . . ?
C71 N8 C91 122.3(6) . . ?
C71 N8 Ni2 117.9(5) . . ?
C91 N8 Ni2 119.8(5) . . ?
C91 N9 C95 119.2(7) . . ?
C91 N9 Ni3 122.0(5) . . ?
C95 N9 Ni3 118.8(6) . . ?
C105 N10 C101 120.3(6) . . ?
C105 N10 Ni1 118.4(5) . . ?
C101 N10 Ni1 121.2(5) . . ?
C121 N11 C101 122.4(6) . . ?
C121 N11 Ni2 119.9(5) . . ?
C101 N11 Ni2 117.7(5) . . ?
C125 N12 C121 118.5(7) . . ?
C125 N12 Ni3 119.1(6) . . ?
C121 N12 Ni3 122.4(4) . . ?
C131 N13 C135 119.3(7) . . ?
C131 N13 Ni4 122.1(5) . 2_656 ?
C135 N13 Ni4 118.4(5) . 2_656 ?
C131 N14 C151 122.3(6) . . ?
C131 N14 Ni5 117.8(5) . . ?
C151 N14 Ni5 119.8(5) . . ?
C151 N15 C155 119.3(7) . . ?
C151 N15 Ni4 122.6(5) . . ?
C155 N15 Ni4 118.1(5) . . ?
C165 N16 C161 118.0(6) . . ?
C165 N16 Ni4 120.6(5) . . ?
C161 N16 Ni4 121.5(4) . . ?
C161 N17 C161 121.2(8) 2_656 . ?
C161 N17 Ni5 119.4(4) 2_656 . ?
C161 N17 Ni5 119.4(4) . . ?
C185 N18 C181 119.4(6) . . ?
C185 N18 Ni4 117.4(5) . . ?
C181 N18 Ni4 123.1(4) . . ?
C181 N19 C181 120.3(8) 2_656 . ?
C181 N19 Ni5 119.8(4) 2_656 . ?
C181 N19 Ni5 119.8(4) . . ?
C215 N21 C211 119.8(6) . . ?
C215 N21 Ni7 120.0(5) . . ?
C211 N21 Ni7 120.1(5) . . ?
C211 N22 C261 122.9(6) . . ?
C211 N22 Ni6 118.5(5) . . ?
C261 N22 Ni6 118.5(5) . . ?
C235 N23 C231 119.3(6) . . ?
C235 N23 Ni7 120.9(5) . 2_655 ?
C231 N23 Ni7 119.7(5) . 2_655 ?
C241 N24 C245 117.9(7) . . ?
C241 N24 Ni7 122.3(5) . . ?
C245 N24 Ni7 119.4(6) . . ?
C231 N25 C241 122.0(6) . . ?
C231 N25 Ni6 120.1(5) . . ?
C241 N25 Ni6 117.6(5) . . ?
C265 N26 C261 117.7(7) . . ?
C265 N26 Ni7 122.1(6) . 2_655 ?
C261 N26 Ni7 120.1(4) . 2_655 ?
C8 C7 Ni7 168.1(8) . . ?
C7 C8 C80 174.8(8) . . ?
N1 C11 N2 115.5(6) . . ?
N1 C11 C12 120.7(6) . . ?
N2 C11 C12 123.6(6) . . ?
C13 C12 C11 119.4(7) . . ?
C12 C13 C14 120.0(8) . . ?
C15 C14 C13 116.7(7) . . ?
N1 C15 C14 124.9(7) . . ?
N3 C31 N2 115.4(6) . . ?
N3 C31 C32 120.7(7) . . ?
N2 C31 C32 123.6(6) . . ?
C33 C32 C31 118.8(7) . . ?
C32 C33 C34 121.2(8) . . ?
C35 C34 C33 117.5(8) . . ?
C34 C35 N3 123.3(8) . . ?
N4 C41 N5 116.4(6) . . ?
N4 C41 C42 119.9(6) . . ?
N5 C41 C42 123.7(6) . . ?
C43 C42 C41 119.4(6) . . ?
C44 C43 C42 119.5(7) . . ?
C45 C44 C43 118.9(6) . . ?
N4 C45 C44 123.1(6) . . ?
N5 C61 N6 115.9(6) . . ?
N5 C61 C62 124.1(6) . . ?
N6 C61 C62 119.8(6) . . ?
C63 C62 C61 121.5(7) . . ?
C62 C63 C64 119.2(8) . . ?
C63 C64 C65 118.1(7) . . ?
N6 C65 C64 123.1(7) . . ?
N7 C71 N8 116.7(6) . . ?
N7 C71 C72 120.8(6) . . ?
N8 C71 C72 122.2(6) . . ?
C73 C72 C71 118.6(7) . . ?
C74 C73 C72 120.2(7) . . ?
C73 C74 C75 117.9(7) . . ?
N7 C75 C74 123.4(7) . . ?
C81 C80 C85 118.5(7) . . ?
C81 C80 C8 122.5(8) . . ?
C85 C80 C8 119.0(7) . . ?
C82 C81 C80 119.8(9) . . ?
C83 C82 C81 120.4(8) . . ?
C82 C83 C84 121.6(8) . . ?
C83 C84 C85 118.6(9) . . ?
C84 C85 C80 120.9(8) . . ?
N9 C91 N8 115.9(6) . . ?
N9 C91 C92 120.6(7) . . ?
N8 C91 C92 123.3(7) . . ?
C93 C92 C91 120.0(8) . . ?
C92 C93 C94 119.4(9) . . ?
C95 C94 C93 118.5(8) . . ?
N9 C95 C94 122.2(9) . . ?
N10 C101 N11 116.8(6) . . ?
N10 C101 C102 119.6(7) . . ?
N11 C101 C102 123.4(7) . . ?
C103 C102 C101 119.3(7) . . ?
C102 C103 C104 119.1(8) . . ?
C105 C104 C103 119.0(8) . . ?
N10 C105 C104 122.6(7) . . ?
N12 C121 C122 120.9(7) . . ?
N12 C121 N11 114.9(6) . . ?
C122 C121 N11 124.1(7) . . ?
C123 C122 C121 120.8(9) . . ?
C122 C123 C124 118.3(9) . . ?
C125 C124 C123 118.9(8) . . ?
N12 C125 C124 122.5(9) . . ?
N13 C131 N14 116.5(6) . . ?
N13 C131 C132 119.8(7) . . ?
N14 C131 C132 123.6(7) . . ?
C133 C132 C131 119.6(8) . . ?
C132 C133 C134 120.6(9) . . ?
C133 C134 C135 118.2(7) . . ?
N13 C135 C134 122.4(8) . . ?
N15 C151 N14 116.3(7) . . ?
N15 C151 C152 120.8(7) . . ?
N14 C151 C152 122.8(6) . . ?
C153 C152 C151 119.0(8) . . ?
C154 C153 C152 119.2(9) . . ?
C153 C154 C155 119.2(8) . . ?
N15 C155 C154 122.5(8) . . ?
N16 C161 N17 116.4(6) . . ?
N16 C161 C162 119.4(6) . . ?
N17 C161 C162 124.1(6) . . ?
C163 C162 C161 121.0(7) . . ?
C162 C163 C164 119.2(8) . . ?
C165 C164 C163 118.0(7) . . ?
N16 C165 C164 124.3(7) . . ?
N18 C181 N19 115.4(6) . . ?
N18 C181 C182 119.3(6) . . ?
N19 C181 C182 125.2(6) . . ?
C183 C182 C181 120.6(7) . . ?
C182 C183 C184 119.2(7) . . ?
C185 C184 C183 118.4(7) . . ?
N18 C185 C184 122.9(7) . . ?
N22 C211 N21 116.7(7) . . ?
N22 C211 C212 124.3(7) . . ?
N21 C211 C212 118.7(6) . . ?
C213 C212 C211 120.3(7) . . ?
C212 C213 C214 120.4(8) . . ?
C215 C214 C213 115.9(7) . . ?
N21 C215 C214 124.9(8) . . ?
N25 C231 N23 115.6(6) . . ?
N25 C231 C232 125.6(7) . . ?
N23 C231 C232 118.7(7) . . ?
C233 C232 C231 118.9(8) . . ?
C234 C233 C232 121.2(8) . . ?
C233 C234 C235 117.4(8) . . ?
N23 C235 C234 124.3(7) . . ?
N24 C241 N25 114.1(6) . . ?
N24 C241 C242 121.1(7) . . ?
N25 C241 C242 124.2(7) . . ?
C243 C242 C241 118.8(8) . . ?
C244 C243 C242 120.8(9) . . ?
C243 C244 C245 117.9(9) . . ?
N24 C245 C244 123.4(10) . . ?
N26 C261 N22 117.2(6) . . ?
N26 C261 C262 120.2(7) . . ?
N22 C261 C262 122.5(7) . . ?
C263 C262 C261 120.1(8) . . ?
C262 C263 C264 119.2(9) . . ?
C265 C264 C263 118.8(8) . . ?
N26 C265 C264 123.8(8) . . ?
C2 C1 Ni1 179.0(7) . . ?
C1 C2 C20 179.7(10) . . ?
C25 C20 C21 117.1(6) . . ?
C25 C20 C2 122.3(7) . . ?
C21 C20 C2 120.6(7) . . ?
C22 C21 C20 121.4(8) . . ?
C21 C22 C23 120.4(9) . . ?
C24 C23 C22 119.4(7) . . ?
C23 C24 C25 119.9(8) . . ?
C20 C25 C24 121.7(8) . . ?
C4 C3 Ni3 174.6(15) . . ?
C3 C4 C40 168(2) . . ?
C405 C40 C401 118.3(13) . . ?
C405 C40 C4 123.9(15) . . ?
C401 C40 C4 117.6(14) . . ?
C402 C401 C40 119.0(15) . . ?
C401 C402 C403 121.4(15) . . ?
C404 C403 C402 122.5(15) . . ?
C403 C404 C405 115.5(16) . . ?
C40 C405 C404 122.8(16) . . ?
C4' C3' Ni3 162(3) . . ?
C3' C4' C40' 176(3) . . ?
C45' C40' C41' 117.4(13) . . ?
C45' C40' C4' 120.3(16) . . ?
C41' C40' C4' 122.2(16) . . ?
C42' C41' C40' 121.0(17) . . ?
C41' C42' C43' 119.4(18) . . ?
C44' C43' C42' 120.1(16) . . ?
C43' C44' C45' 118.3(15) . . ?
C40' C45' C44' 121.6(15) . . ?
C6 C5 Ni4 167.7(9) . . ?
C5 C6 C60 178.0(14) . . ?
C601 C60 C605 128.1(11) . . ?
C601 C60 C6 116.2(10) . . ?
C605 C60 C6 115.7(11) . . ?
C602 C601 C60 118.2(12) . . ?
C601 C602 C603 117.4(14) . . ?
C604 C603 C602 122.4(13) . . ?
C603 C604 C605 127.6(15) . . ?
C604 C605 C60 106.2(15) . . ?
C6' C5' Ni4 178(3) . . ?
C5' C6' C60' 176(3) . . ?
C61' C60' C65' 120.0 . . ?
C61' C60' C6' 118.4(15) . . ?
C65' C60' C6' 121.6(16) . . ?
C60' C61' C62' 120.0 . . ?
C63' C62' C61' 120.0 . . ?
C64' C63' C62' 120.0 . . ?
C63' C64' C65' 120.0 . . ?
C64' C65' C60' 120.0 . . ?

loop_
_geom_bond_atom_site_label_1
_geom_bond_atom_site_label_2
_geom_bond_distance
_geom_bond_site_symmetry_2
_geom_bond_publ_flag
Ni1 C1 1.995(5) . ?
Ni1 N4 2.082(5) . ?
Ni1 N10 2.099(6) . ?
Ni1 N1 2.100(6) . ?
Ni1 N7 2.112(6) . ?
Ni1 Ni2 2.4774(10) . ?
Ni2 N2 1.879(6) . ?
Ni2 N8 1.888(6) . ?
Ni2 N11 1.894(6) . ?
Ni2 N5 1.901(6) . ?
Ni2 Ni3 2.4735(11) . ?
Ni3 C3 1.977(11) . ?
Ni3 C3' 2.027(19) . ?
Ni3 N6 2.096(6) . ?
Ni3 N3 2.100(7) . ?
Ni3 N12 2.101(7) . ?
Ni3 N9 2.117(6) . ?
Ni4 C5 2.003(10) . ?
Ni4 C5' 2.03(3) . ?
Ni4 N18 2.094(6) . ?
Ni4 N16 2.100(6) . ?
Ni4 N15 2.107(6) . ?
Ni4 N13 2.113(6) 2_656 ?
Ni4 Ni5 2.4861(7) . ?
Ni5 N19 1.886(8) . ?
Ni5 N14 1.896(6) 2_656 ?
Ni5 N14 1.896(6) . ?
Ni5 N17 1.899(8) . ?
Ni5 Ni4 2.4861(7) 2_656 ?
Ni6 N25 1.880(6) 2_655 ?
Ni6 N25 1.880(6) . ?
Ni6 N22 1.894(6) 2_655 ?
Ni6 N22 1.894(6) . ?
Ni6 Ni7 2.4467(8) 2_655 ?
Ni6 Ni7 2.4468(8) . ?
Ni7 C7 1.985(7) . ?
Ni7 N26 2.099(6) 2_655 ?
Ni7 N21 2.109(6) . ?
Ni7 N24 2.112(6) . ?
Ni7 N23 2.124(6) 2_655 ?
N1 C11 1.342(9) . ?
N1 C15 1.357(9) . ?
N2 C31 1.382(9) . ?
N2 C11 1.387(9) . ?
N3 C31 1.350(9) . ?
N3 C35 1.369(9) . ?
N4 C45 1.351(8) . ?
N4 C41 1.359(8) . ?
N5 C61 1.357(8) . ?
N5 C41 1.374(8) . ?
N6 C65 1.357(9) . ?
N6 C61 1.361(8) . ?
N7 C71 1.327(8) . ?
N7 C75 1.337(9) . ?
N8 C71 1.375(8) . ?
N8 C91 1.375(8) . ?
N9 C91 1.348(9) . ?
N9 C95 1.359(9) . ?
N10 C105 1.327(9) . ?
N10 C101 1.338(9) . ?
N11 C121 1.381(8) . ?
N11 C101 1.392(9) . ?
N12 C125 1.356(9) . ?
N12 C121 1.357(9) . ?
N13 C131 1.339(8) . ?
N13 C135 1.351(9) . ?
N13 Ni4 2.113(6) 2_656 ?
N14 C131 1.367(9) . ?
N14 C151 1.378(8) . ?
N15 C151 1.336(8) . ?
N15 C155 1.338(9) . ?
N16 C165 1.348(9) . ?
N16 C161 1.352(8) . ?
N17 C161 1.379(8) 2_656 ?
N17 C161 1.380(8) . ?
N18 C185 1.338(8) . ?
N18 C181 1.354(8) . ?
N19 C181 1.394(8) 2_656 ?
N19 C181 1.394(8) . ?
N21 C215 1.340(8) . ?
N21 C211 1.342(9) . ?
N22 C211 1.339(9) . ?
N22 C261 1.372(9) . ?
N23 C235 1.332(9) . ?
N23 C231 1.389(9) . ?
N23 Ni7 2.124(6) 2_655 ?
N24 C241 1.340(9) . ?
N24 C245 1.360(10) . ?
N25 C231 1.361(9) . ?
N25 C241 1.393(9) . ?
N26 C265 1.352(9) . ?
N26 C261 1.358(9) . ?
N26 Ni7 2.100(6) 2_655 ?
C7 C8 1.196(9) . ?
C8 C80 1.433(10) . ?
C11 C12 1.406(10) . ?
C12 C13 1.382(9) . ?
C13 C14 1.403(11) . ?
C14 C15 1.358(11) . ?
C31 C32 1.408(10) . ?
C32 C33 1.364(10) . ?
C33 C34 1.381(12) . ?
C34 C35 1.365(13) . ?
C41 C42 1.413(10) . ?
C42 C43 1.386(10) . ?
C43 C44 1.382(9) . ?
C44 C45 1.364(10) . ?
C61 C62 1.395(10) . ?
C62 C63 1.363(10) . ?
C63 C64 1.378(11) . ?
C64 C65 1.392(11) . ?
C71 C72 1.415(10) . ?
C72 C73 1.376(10) . ?
C73 C74 1.360(11) . ?
C74 C75 1.381(11) . ?
C80 C81 1.401(11) . ?
C80 C85 1.414(11) . ?
C81 C82 1.396(10) . ?
C82 C83 1.370(12) . ?
C83 C84 1.379(12) . ?
C84 C85 1.400(11) . ?
C91 C92 1.395(11) . ?
C92 C93 1.363(11) . ?
C93 C94 1.396(13) . ?
C94 C95 1.371(14) . ?
C101 C102 1.407(10) . ?
C102 C103 1.370(11) . ?
C103 C104 1.379(12) . ?
C104 C105 1.353(11) . ?
C121 C122 1.379(10) . ?
C122 C123 1.359(11) . ?
C123 C124 1.409(13) . ?
C124 C125 1.360(13) . ?
C131 C132 1.412(10) . ?
C132 C133 1.351(11) . ?
C133 C134 1.365(12) . ?
C134 C135 1.374(11) . ?
C151 C152 1.409(10) . ?
C152 C153 1.381(11) . ?
C153 C154 1.368(13) . ?
C154 C155 1.379(13) . ?
C161 C162 1.396(10) . ?
C162 C163 1.358(10) . ?
C163 C164 1.370(11) . ?
C164 C165 1.354(11) . ?
C181 C182 1.399(10) . ?
C182 C183 1.365(10) . ?
C183 C184 1.377(11) . ?
C184 C185 1.375(11) . ?
C211 C212 1.437(10) . ?
C212 C213 1.351(10) . ?
C213 C214 1.414(12) . ?
C214 C215 1.374(11) . ?
C231 C232 1.412(10) . ?
C232 C233 1.396(11) . ?
C233 C234 1.367(11) . ?
C234 C235 1.374(10) . ?
C241 C242 1.406(10) . ?
C242 C243 1.365(12) . ?
C243 C244 1.363(14) . ?
C244 C245 1.370(13) . ?
C261 C262 1.407(10) . ?
C262 C263 1.366(11) . ?
C263 C264 1.374(12) . ?
C264 C265 1.359(13) . ?
C1 C2 1.195(7) . ?
C2 C20 1.456(8) . ?
C20 C25 1.367(10) . ?
C20 C21 1.406(10) . ?
C21 C22 1.368(10) . ?
C22 C23 1.387(12) . ?
C23 C24 1.360(11) . ?
C24 C25 1.405(10) . ?
C3 C4 1.216(11) . ?
C4 C40 1.455(12) . ?
C40 C405 1.369(16) . ?
C40 C401 1.432(16) . ?
C401 C402 1.375(14) . ?
C402 C403 1.398(18) . ?
C403 C404 1.356(17) . ?
C404 C405 1.473(15) . ?
C3' C4' 1.217(14) . ?
C4' C40' 1.437(13) . ?
C40' C45' 1.362(17) . ?
C40' C41' 1.429(16) . ?
C41' C42' 1.380(16) . ?
C42' C43' 1.410(19) . ?
C43' C44' 1.365(18) . ?
C44' C45' 1.444(14) . ?
C5 C6 1.191(13) . ?
C6 C60 1.529(14) . ?
C60 C601 1.428(17) . ?
C60 C605 1.50(2) . ?
C601 C602 1.390(17) . ?
C602 C603 1.471(18) . ?
C603 C604 1.311(19) . ?
C604 C605 1.491(19) . ?
C5' C6' 1.15(4) . ?
C6' C60' 1.54(3) . ?
C60' C61' 1.3900 . ?
C60' C65' 1.3900 . ?
C61' C62' 1.3900 . ?
C62' C63' 1.3900 . ?
C63' C64' 1.3900 . ?
C64' C65' 1.3900 . ?
C1S O1S 1.337(18) . ?

loop_
_cod_changelog_entry_id
_cod_changelog_entry_author
_cod_changelog_entry_date
_cod_changelog_entry_text
1 'Vaitkus, Antanas' 2022-05-06T18:40:00+03:00 'Updated bibliographic information.'
